data_2001028
loop_
_publ_author_name
'Bruins Slot, H. J.'
'Leusen, F. J. J.'
'van der Haest, A. D.'
'van Bolhuis, F.'

_publ_section_title
;
 Structures of a pair of diastereomeric salts of ephedrine and
 fluoro-substituted cyclic phosphoric acid
;
_journal_issue 3
_journal_name_full 'Acta Crystallographica Section C'
_journal_page_first 587
_journal_page_last 590
_journal_paper_doi 10.1107/S0108270191011204
_journal_volume 48
_journal_year 1992
_chemical_formula_moiety 'C10 H16 N1 O1,C11 H13 F1 O4 P1'
_chemical_formula_sum 'C21 H29 F N O5 P'
_chemical_formula_weight 425.436
_space_group_crystal_system monoclinic
_space_group_IT_number 4
_space_group_name_Hall 'P 2yb'
_space_group_name_H-M_alt 'P 1 21 1'
_cell_angle_alpha 90
_cell_angle_beta 92.990(10)
_cell_angle_gamma 90
_cell_formula_units_Z 2
_cell_length_a 10.1220(10)
_cell_length_b 7.8260(10)
_cell_length_c 13.7150(10)
_cell_volume 1084.95(19)
_diffrn_radiation_type Mo
_diffrn_radiation_wavelength 0.71073
_exptl_absorpt_coefficient_mu 0.1599
_exptl_crystal_density_diffrn 1.302
_exptl_crystal_F_000 452
_cod_data_source_file ab0244.cif
_cod_data_source_block ab0244a
_cod_original_cell_volume 1085.0(2)
_cod_original_formula_sum 'C21 H29 F1 N1 O5 P1'
_cod_database_code 2001028

loop_
_space_group_symop_id
_space_group_symop_operation_xyz
1 x,y,z
2 -x,y+1/2,-z

loop_
_atom_site_label
_atom_site_fract_x
_atom_site_fract_y
_atom_site_fract_z
_atom_site_U_iso_or_equiv
P(2) .24521(5) .27000 .55621(3) .0164(2)
F(1) .55199(15) -.1724(2) .73905(12) .0338(8)
O(1) .35952(14) .4109(2) .55865(11) .0170(6)
O(3) .26690(13) .1810(2) .66119(10) .0148(6)
O(21) .26512(16) .1428(2) .47726(11) .0291(7)
O(22) .11455(14) .3606(2) .55553(11) .0167(6)
C(4) .39922(18) .1167(3) .68688(14) .0160(8)
C(5) .50020(17) .2657(3) .68595(14) .0136(7)
C(6) .4916(2) .3440(3) .58290(16) .0148(8)
C(41) .39172(14) .02634(19) .78501(8) .0177(8)
C(42) .47358(14) -.11398(19) .80532(8) .0260(10)
C(43) .46905(14) -.19793(19) .89482(8) .0386(13)
C(44) .38266(14) -.14156(19) .96399(8) .0431(14)
C(45) .30079(14) -.00124(19) .94368(8) .0366(13)
C(46) .30532(14) .08271(19) .85419(8) .0243(10)
C(51) .4723(2) .4020(3) .76143(18) .0283(10)
C(52) .6408(2) .1963(3) .70416(18) .0139(8)
O(10) .14343(16) .1605(3) .29736(12) .0249(7)
N(2) -.07014(16) .2133(2) .42488(12) .0176(7)
C(1) .08079(19) .3211(3) .30428(14) .0151(8)
C(2) -.06513(19) .2958(3) .32615(14) .0167(8)
C(3) -.1409(2) .1866(3) .25011(16) .0249(10)
C(11) .09146(15) .4278(2) .21201(8) .0168(8)
C(12) .04427(15) .5953(2) .21060(8) .0216(10)
C(13) .05298(15) .6949(2) .12681(8) .0289(12)
C(14) .10889(15) .6270(2) .04443(8) .0428(15)
C(15) .15608(15) .4595(2) .04585(8) .0529(18)
C(16) .14737(15) .3599(2) .12964(8) .0372(13)
C(20) -.1936(2) .2491(3) .47521(18) .0257(9)
H(4) .43358(18) .0251(3) .63499(14) ?
H(43) .53242(14) -.30656(19) .91054(8) ?
H(44) .37915(14) -.20655(19) 1.03328(8) ?
H(45) .23391(14) .04240(19) .99724(8) ?
H(46) .24195(14) .19135(19) .83846(8) ?
H(61) .5145(2) .2470(3) .53043(16) ?
H(62) .5623(2) .4469(3) .57998(16) ?
H(511) .4785(2) .3456(3) .83339(18) ?
H(512) .3744(2) .4536(3) .74661(18) ?
H(513) .5445(2) .5032(3) .75797(18) ?
H(521) .6504(2) .1400(3) .77605(18) ?
H(522) .7113(2) .2991(3) .69920(18) ?
H(523) .6596(2) .1004(3) .64999(18) ?
H(1) .13152(19) .3905(3) .36313(14) ?
H(2) -.11252(19) .4195(3) .32424(14) ?
H(10) .187(3) .154(5) .353(2) ?
H(12) .00099(15) .6480(2) .27437(8) ?
H(13) .01645(15) .8246(2) .12571(8) ?
H(14) .11563(15) .7040(2) -.02044(8) ?
H(15) .19936(15) .4068(2) -.01792(8) ?
H(16) .18390(15) .2302(2) .13074(8) ?
H(21) .01258(16) .2595(2) .47036(12) ?
H(22) -.06154(16) .0767(2) .41581(12) ?
H(31) -.1375(2) .2458(3) .17916(16) ?
H(32) -.2425(2) .1743(3) .26934(16) ?
H(33) -.0960(2) .0615(3) .24812(16) ?
H(201) -.1898(2) .1859(3) .54528(18) ?
H(202) -.2775(2) .2024(3) .43113(18) ?
H(203) -.2033(2) .3852(3) .48567(18) ?

loop_
_geom_bond_atom_site_label_1
_geom_bond_atom_site_label_2
_geom_bond_distance
P(2) O(1) 1.5974(15)
F(1) C(42) 1.319(2)
C(4) C(41) 1.526(2)
C(41) C(42) 1.395(2)
C(44) C(45) 1.395(2)
O(10) C(1) 1.413(3)
C(1) C(11) 1.525(2)
C(12) C(13) 1.3952(18)
P(2) O(3) 1.6042(15)
O(1) C(6) 1.458(3)
C(5) C(6) 1.539(3)
C(41) C(46) 1.3951(18)
C(45) C(46) 1.3950(17)
N(2) C(2) 1.503(3)
C(2) C(3) 1.524(3)
C(13) C(14) 1.3949(18)
P(2) O(21) 1.4922(16)
O(3) C(4) 1.457(2)
C(5) C(51) 1.523(3)
C(42) C(43) 1.3951(17)
N(2) C(20) 1.485(3)
C(11) C(12) 1.395(2)
C(14) C(15) 1.395(2)
P(2) O(22) 1.5002(15)
C(4) C(5) 1.551(3)
C(5) C(52) 1.532(3)
C(43) C(44) 1.3949(18)
C(1) C(2) 1.535(3)
C(11) C(16) 1.3948(18)
C(15) C(16) 1.3952(18)
C(4) H(4) 1.080(3)
C(44) H(44) 1.0801(17)
C(51) H(512) 1.080(3)
C(52) H(523) 1.080(3)
O(10) H(10) 0.86(3)
C(2) H(2) 1.080(3)
C(12) H(12) 1.0802(18)
C(16) H(16) 1.080(2)
C(6) H(61) 1.079(3)
C(45) H(45) 1.0800(18)
C(51) H(513) 1.080(3)
N(2) H(21) 1.080(2)
C(3) H(31) 1.080(3)
C(13) H(13) 1.080(2)
C(20) H(201) 1.080(3)
C(6) H(62) 1.079(3)
C(46) H(46) 1.080(2)
C(52) H(521) 1.080(3)
N(2) H(22) 1.080(2)
C(3) H(32) 1.079(3)
C(14) H(14) 1.0797(18)
C(20) H(202) 1.080(3)
C(43) H(43) 1.080(2)
C(51) H(511) 1.080(3)
C(52) H(522) 1.080(3)
C(1) H(1) 1.080(3)
C(3) H(33) 1.080(3)
C(15) H(15) 1.0802(18)
C(20) H(203) 1.080(3)
